data_7051729
loop_
_publ_author_name
'V\(alean, Ana-Maria'
'G\'omez-Ruiz, Santiago'
'L\"onnecke, Peter'
'Silaghi-Dumitrescu, Ioan'
'Silaghi-Dumitrescu, Luminita'
'Hey-Hawkins, Evamarie'

_publ_section_title
;
 Stabilisation of an inorganic digallane by the phosphinobisthiolato
 P,S,S pincer ligand PPh(2-SC6H4)2
;
_journal_issue 8
_journal_name_full 'New Journal of Chemistry'
_journal_page_first 1771
_journal_paper_doi 10.1039/b907668a
_journal_volume 33
_journal_year 2009
_chemical_formula_sum 'C42 H32 Ga2 P2 S5'
_chemical_formula_weight 898.36
_chemical_name_systematic
;
?
;
_space_group_IT_number 15
_symmetry_cell_setting monoclinic
_symmetry_space_group_name_Hall '-C 2yc'
_symmetry_space_group_name_H-M 'C 1 2/c 1'
_atom_sites_solution_hydrogens geom
_atom_sites_solution_primary direct
_atom_sites_solution_secondary difmap
_audit_creation_method SHELXL-97
_cell_angle_alpha 90.00
_cell_angle_beta 95.722(3)
_cell_angle_gamma 90.00
_cell_formula_units_Z 4
_cell_length_a 21.4599(8)
_cell_length_b 10.1678(4)
_cell_length_c 18.2790(7)
_cell_measurement_reflns_used 11357
_cell_measurement_temperature 130(2)
_cell_measurement_theta_max 32.4683
_cell_measurement_theta_min 2.7545
_cell_volume 3968.6(3)
_computing_cell_refinement
;
CrysAlis RED, Oxford Diffraction Ltd.,
Version 1.171.31.7 (release 18-10-2006 CrysAlis171 .NET)
(compiled Oct 18 2006,16:28:17)
;
_computing_data_collection
;
CrysAlis CCD, Oxford Diffraction Ltd.,
Version 1.171.31.7 (release 18-10-2006 CrysAlis171 .NET)
(compiled Oct 18 2006,16:28:17)
;
_computing_data_reduction
;
CrysAlis RED, Oxford Diffraction Ltd.,
Version 1.171.31.7 (release 18-10-2006 CrysAlis171 .NET)
(compiled Oct 18 2006,16:28:17)
;
_computing_molecular_graphics 'ORTEP3 for Windows (L. J. Farrugia, 1997)'
_computing_publication_material 'WINGX (L.J. Farrugia,1999)'
_computing_structure_refinement 'SHELXL-97 (Sheldrick, 1997)'
_computing_structure_solution 'SHELXS-97 (Sheldrick, 1990)'
_diffrn_ambient_temperature 130(2)
_diffrn_detector_area_resol_mean 16.356
_diffrn_measured_fraction_theta_full 0.999
_diffrn_measured_fraction_theta_max 0.999
_diffrn_measurement_device_type 'ccd xcalibur s'
_diffrn_measurement_method '\w scans and \f scans'
_diffrn_radiation_monochromator graphite
_diffrn_radiation_source 'fine-focus sealed tube'
_diffrn_radiation_type MoK\a
_diffrn_radiation_wavelength 0.71073
_diffrn_reflns_av_R_equivalents 0.0634
_diffrn_reflns_av_sigmaI/netI 0.0511
_diffrn_reflns_limit_h_max 28
_diffrn_reflns_limit_h_min -28
_diffrn_reflns_limit_k_max 13
_diffrn_reflns_limit_k_min -13
_diffrn_reflns_limit_l_max 23
_diffrn_reflns_limit_l_min -24
_diffrn_reflns_number 50091
_diffrn_reflns_theta_full 28.27
_diffrn_reflns_theta_max 28.27
_diffrn_reflns_theta_min 2.79
_exptl_absorpt_coefficient_mu 1.732
_exptl_absorpt_correction_T_max 1
_exptl_absorpt_correction_T_min 0.80778
_exptl_absorpt_correction_type multi-scan
_exptl_absorpt_process_details
;
CrysAlis RED, Oxford Diffraction Ltd.,
Version 1.171.31.7 (release 18-10-2006 CrysAlis171 .NET)
(compiled Oct 18 2006,16:28:17)
Empirical absorption correction using spherical harmonics,
implemented in SCALE3 ABSPACK scaling algorithm.
;
_exptl_crystal_colour colourless
_exptl_crystal_density_diffrn 1.504
_exptl_crystal_density_method 'not measured'
_exptl_crystal_description needles
_exptl_crystal_F_000 1824
_exptl_crystal_size_max 0.3
_exptl_crystal_size_mid 0.02
_exptl_crystal_size_min 0.02
_refine_diff_density_max 1.339
_refine_diff_density_min -0.783
_refine_diff_density_rms 0.081
_refine_ls_extinction_method none
_refine_ls_goodness_of_fit_ref 1.031
_refine_ls_hydrogen_treatment constr
_refine_ls_matrix_type full
_refine_ls_number_parameters 231
_refine_ls_number_reflns 4922
_refine_ls_number_restraints 0
_refine_ls_restrained_S_all 1.031
_refine_ls_R_factor_all 0.0662
_refine_ls_R_factor_gt 0.0377
_refine_ls_shift/su_max 0.001
_refine_ls_shift/su_mean 0.000
_refine_ls_structure_factor_coef Fsqd
_refine_ls_weighting_details 'calc w=1/[\s^2^(Fo^2^)+(0.0454P)^2^+0.9381P] where P=(Fo^2^+2Fc^2^)/3'
_refine_ls_weighting_scheme calc
_refine_ls_wR_factor_gt 0.0808
_refine_ls_wR_factor_ref 0.0914
_reflns_number_gt 3578
_reflns_number_total 4922
_reflns_threshold_expression >2sigma(I)
_cod_data_source_file b907668a.txt
_cod_data_source_block c2c
_cod_original_sg_symbol_H-M C2/c
_cod_database_code 7051729

loop_
_symmetry_equiv_pos_as_xyz
'x, y, z'
'-x, y, -z+1/2'
'x+1/2, y+1/2, z'
'-x+1/2, y+1/2, -z+1/2'
'-x, -y, -z'
'x, -y, z-1/2'
'-x+1/2, -y+1/2, -z'
'x+1/2, -y+1/2, z-1/2'

loop_
_atom_site_label
_atom_site_type_symbol
_atom_site_fract_x
_atom_site_fract_y
_atom_site_fract_z
_atom_site_U_iso_or_equiv
_atom_site_adp_type
_atom_site_occupancy
_atom_site_symmetry_multiplicity
_atom_site_calc_flag
_atom_site_refinement_flags
_atom_site_disorder_assembly
_atom_site_disorder_group
S1 S 0.5000 0.12680(10) 0.2500 0.0334(3) Uani 1 2 d S . .
C20 C 0.4384(2) -0.0136(7) 0.0127(2) 0.0872(19) Uani 1 1 d . . .
H20 H 0.3961 -0.0189 0.0234 0.105 Uiso 1 1 calc R . .
C21 C 0.4695(2) 0.1042(7) 0.0265(2) 0.0815(18) Uani 1 1 d . . .
H21 H 0.4461 0.1750 0.0439 0.098 Uiso 1 1 calc R . .
C22 C 0.5340(2) 0.1292(7) 0.0168(2) 0.105(2) Uani 1 1 d . . .
H22 H 0.5554 0.2096 0.0280 0.127 Uiso 1 1 calc R . .
Ga1 Ga 0.428146(13) 0.26761(3) 0.207792(17) 0.02195(10) Uani 1 1 d . . .
P1 P 0.36174(3) 0.42362(7) 0.25698(4) 0.02004(16) Uani 1 1 d . . .
S2 S 0.46834(3) 0.43256(7) 0.14267(4) 0.02462(16) Uani 1 1 d . . .
S3 S 0.34586(3) 0.15760(8) 0.15141(5) 0.03207(19) Uani 1 1 d . . .
C1 C 0.43800(12) 0.5763(3) 0.18008(15) 0.0214(6) Uani 1 1 d . . .
C2 C 0.39382(12) 0.5782(3) 0.23177(15) 0.0209(6) Uani 1 1 d . . .
C3 C 0.37335(13) 0.6978(3) 0.25747(16) 0.0279(7) Uani 1 1 d . . .
H3 H 0.3434 0.6987 0.2924 0.033 Uiso 1 1 calc R . .
C4 C 0.39591(14) 0.8151(3) 0.23306(17) 0.0328(7) Uani 1 1 d . . .
H4 H 0.3820 0.8963 0.2513 0.039 Uiso 1 1 calc R . .
C5 C 0.43908(14) 0.8130(3) 0.18161(17) 0.0313(7) Uani 1 1 d . . .
H5 H 0.4544 0.8934 0.1639 0.038 Uiso 1 1 calc R . .
C6 C 0.45997(13) 0.6956(3) 0.15593(15) 0.0264(6) Uani 1 1 d . . .
H6 H 0.4900 0.6959 0.1210 0.032 Uiso 1 1 calc R . .
C7 C 0.28954(12) 0.2845(3) 0.14763(15) 0.0230(6) Uani 1 1 d . . .
C8 C 0.29335(11) 0.3970(3) 0.19264(15) 0.0213(6) Uani 1 1 d . . .
C9 C 0.24545(13) 0.4897(3) 0.18588(15) 0.0283(7) Uani 1 1 d . . .
H9 H 0.2484 0.5657 0.2162 0.034 Uiso 1 1 calc R . .
C10 C 0.19376(14) 0.4725(3) 0.13566(18) 0.0369(8) Uani 1 1 d . . .
H10 H 0.1610 0.5358 0.1315 0.044 Uiso 1 1 calc R . .
C11 C 0.19028(14) 0.3618(3) 0.09138(17) 0.0370(8) Uani 1 1 d . . .
H11 H 0.1549 0.3494 0.0565 0.044 Uiso 1 1 calc R . .
C12 C 0.23731(13) 0.2696(3) 0.09713(16) 0.0314(7) Uani 1 1 d . . .
H12 H 0.2340 0.1945 0.0661 0.038 Uiso 1 1 calc R . .
C13 C 0.33519(13) 0.4340(3) 0.34723(15) 0.0240(6) Uani 1 1 d . . .
C14 C 0.37388(14) 0.4886(3) 0.40519(16) 0.0336(7) Uani 1 1 d . . .
H14 H 0.4128 0.5267 0.3962 0.040 Uiso 1 1 calc R . .
C15 C 0.35571(17) 0.4875(4) 0.47550(18) 0.0422(8) Uani 1 1 d . . .
H15 H 0.3825 0.5241 0.5148 0.051 Uiso 1 1 calc R . .
C16 C 0.29929(17) 0.4339(3) 0.48909(18) 0.0443(9) Uani 1 1 d . . .
H16 H 0.2870 0.4338 0.5376 0.053 Uiso 1 1 calc R . .
C17 C 0.26063(16) 0.3803(3) 0.43224(18) 0.0387(8) Uani 1 1 d . . .
H17 H 0.2215 0.3433 0.4415 0.046 Uiso 1 1 calc R . .
C18 C 0.27848(14) 0.3800(3) 0.36172(16) 0.0295(7) Uani 1 1 d . . .
H18 H 0.2516 0.3425 0.3228 0.035 Uiso 1 1 calc R . .

loop_
_atom_site_aniso_label
_atom_site_aniso_U_11
_atom_site_aniso_U_22
_atom_site_aniso_U_33
_atom_site_aniso_U_23
_atom_site_aniso_U_13
_atom_site_aniso_U_12
S1 0.0294(5) 0.0179(5) 0.0508(7) 0.000 -0.0071(5) 0.000
C20 0.055(3) 0.165(6) 0.043(3) 0.036(3) 0.014(2) 0.042(3)
C21 0.071(3) 0.139(5) 0.036(2) 0.017(3) 0.012(2) 0.057(3)
C22 0.090(4) 0.198(6) 0.032(2) 0.052(3) 0.024(2) 0.092(4)
Ga1 0.01858(15) 0.01881(16) 0.02817(19) -0.00251(13) 0.00089(12) -0.00056(12)
P1 0.0188(3) 0.0210(4) 0.0204(4) -0.0011(3) 0.0026(3) -0.0003(3)
S2 0.0266(3) 0.0225(4) 0.0258(4) -0.0015(3) 0.0076(3) 0.0006(3)
S3 0.0226(3) 0.0282(4) 0.0452(5) -0.0135(4) 0.0018(3) -0.0048(3)
C1 0.0200(12) 0.0221(14) 0.0208(14) -0.0020(11) -0.0034(11) 0.0010(11)
C2 0.0196(12) 0.0200(14) 0.0222(15) -0.0021(11) -0.0020(11) -0.0007(10)
C3 0.0268(14) 0.0260(16) 0.0315(17) -0.0040(13) 0.0054(12) 0.0033(11)
C4 0.0393(17) 0.0207(16) 0.0383(19) -0.0039(14) 0.0040(14) 0.0039(13)
C5 0.0370(16) 0.0190(15) 0.0373(18) 0.0043(13) 0.0002(14) -0.0027(12)
C6 0.0298(15) 0.0246(16) 0.0250(16) 0.0036(12) 0.0038(12) -0.0016(12)
C7 0.0176(12) 0.0278(15) 0.0244(15) 0.0036(12) 0.0063(11) -0.0049(11)
C8 0.0171(12) 0.0284(15) 0.0190(14) 0.0050(12) 0.0041(10) -0.0034(11)
C9 0.0261(14) 0.0322(17) 0.0270(16) 0.0061(13) 0.0043(12) 0.0005(12)
C10 0.0238(15) 0.043(2) 0.044(2) 0.0145(16) 0.0017(14) 0.0033(13)
C11 0.0259(15) 0.049(2) 0.0339(19) 0.0065(16) -0.0083(13) -0.0098(14)
C12 0.0292(15) 0.0381(18) 0.0267(16) 0.0028(14) 0.0014(12) -0.0114(13)
C13 0.0285(14) 0.0251(15) 0.0187(14) 0.0014(12) 0.0041(11) 0.0080(12)
C14 0.0313(16) 0.0431(19) 0.0259(17) -0.0063(14) 0.0006(13) 0.0061(14)
C15 0.048(2) 0.052(2) 0.0249(17) -0.0037(16) -0.0026(15) 0.0132(17)
C16 0.064(2) 0.045(2) 0.0266(18) 0.0099(16) 0.0181(17) 0.0230(18)
C17 0.0450(19) 0.0356(19) 0.038(2) 0.0120(15) 0.0179(16) 0.0066(15)
C18 0.0339(16) 0.0258(16) 0.0292(17) 0.0072(13) 0.0054(13) -0.0014(12)

loop_
_atom_type_symbol
_atom_type_description
_atom_type_scat_dispersion_real
_atom_type_scat_dispersion_imag
_atom_type_scat_source
Ga Ga 0.2307 1.6083 'International Tables Vol C Tables 4.2.6.8 and 6.1.1.4'
P P 0.1023 0.0942 'International Tables Vol C Tables 4.2.6.8 and 6.1.1.4'
S S 0.1246 0.1234 'International Tables Vol C Tables 4.2.6.8 and 6.1.1.4'
C C 0.0033 0.0016 'International Tables Vol C Tables 4.2.6.8 and 6.1.1.4'
H H 0.0000 0.0000 'International Tables Vol C Tables 4.2.6.8 and 6.1.1.4'

loop_
_geom_angle_atom_site_label_1
_geom_angle_atom_site_label_2
_geom_angle_atom_site_label_3
_geom_angle
_geom_angle_site_symmetry_1
_geom_angle_site_symmetry_3
_geom_angle_publ_flag
Ga1 S1 Ga1 98.24(4) 2_655 . ?
C21 C20 C22 124.4(5) . 5_655 ?
C20 C21 C22 125.8(5) . . ?
C21 C22 C20 109.8(6) . 5_655 ?
S1 Ga1 S3 109.23(3) . . ?
S1 Ga1 S2 112.10(3) . . ?
S3 Ga1 S2 116.59(3) . . ?
S1 Ga1 P1 137.22(2) . . ?
S3 Ga1 P1 91.86(3) . . ?
S2 Ga1 P1 88.78(3) . . ?
C2 P1 C13 110.39(13) . . ?
C2 P1 C8 105.74(12) . . ?
C13 P1 C8 107.11(12) . . ?
C2 P1 Ga1 103.20(9) . . ?
C13 P1 Ga1 130.09(9) . . ?
C8 P1 Ga1 97.65(9) . . ?
C1 S2 Ga1 103.53(9) . . ?
C7 S3 Ga1 99.06(9) . . ?
C6 C1 C2 118.4(2) . . ?
C6 C1 S2 116.7(2) . . ?
C2 C1 S2 124.9(2) . . ?
C3 C2 C1 119.8(3) . . ?
C3 C2 P1 122.5(2) . . ?
C1 C2 P1 117.6(2) . . ?
C4 C3 C2 121.0(3) . . ?
C3 C4 C5 119.2(3) . . ?
C6 C5 C4 120.5(3) . . ?
C5 C6 C1 121.2(3) . . ?
C12 C7 C8 118.3(3) . . ?
C12 C7 S3 116.8(2) . . ?
C8 C7 S3 124.9(2) . . ?
C9 C8 C7 120.0(3) . . ?
C9 C8 P1 120.1(2) . . ?
C7 C8 P1 119.9(2) . . ?
C10 C9 C8 120.8(3) . . ?
C9 C10 C11 119.0(3) . . ?
C12 C11 C10 120.9(3) . . ?
C11 C12 C7 121.0(3) . . ?
C18 C13 C14 118.7(3) . . ?
C18 C13 P1 121.1(2) . . ?
C14 C13 P1 120.0(2) . . ?
C15 C14 C13 120.1(3) . . ?
C16 C15 C14 120.5(3) . . ?
C15 C16 C17 119.8(3) . . ?
C16 C17 C18 120.2(3) . . ?
C17 C18 C13 120.6(3) . . ?

loop_
_geom_bond_atom_site_label_1
_geom_bond_atom_site_label_2
_geom_bond_distance
_geom_bond_site_symmetry_2
_geom_bond_publ_flag
S1 Ga1 2.1876(7) 2_655 ?
S1 Ga1 2.1876(7) . ?
C20 C21 1.382(8) . ?
C20 C22 1.444(8) 5_655 ?
C21 C22 1.436(7) . ?
C22 C20 1.444(8) 5_655 ?
Ga1 S3 2.2513(8) . ?
Ga1 S2 2.2757(8) . ?
Ga1 P1 2.3688(7) . ?
P1 C2 1.795(3) . ?
P1 C13 1.801(3) . ?
P1 C8 1.807(3) . ?
S2 C1 1.766(3) . ?
S3 C7 1.765(3) . ?
C1 C6 1.388(4) . ?
C1 C2 1.404(4) . ?
C2 C3 1.391(4) . ?
C3 C4 1.377(4) . ?
C4 C5 1.385(4) . ?
C5 C6 1.375(4) . ?
C7 C12 1.387(4) . ?
C7 C8 1.407(4) . ?
C8 C9 1.391(4) . ?
C9 C10 1.379(4) . ?
C10 C11 1.385(5) . ?
C11 C12 1.374(4) . ?
C13 C18 1.384(4) . ?
C13 C14 1.395(4) . ?
C14 C15 1.380(4) . ?
C15 C16 1.373(5) . ?
C16 C17 1.376(5) . ?
C17 C18 1.381(4) . ?
